data_7250144
loop_
_publ_author_name
'Sch&#xf6;binger, Matthias'
'Huber, Martin'
'St&#xf6;ger, Berthold'
'Hametner, Christian'
'Weinberger, Peter'

_publ_section_title
;
 Structural tuning of tetrazole-BODIPY Ag(i) coordination compounds
 <i>via</i> co-ligand addition and counterion variation.
;
_journal_issue 17
_journal_name_full CrystEngComm
_journal_page_first 2689
_journal_page_last 2697
_journal_paper_doi 10.1039/d5ce00197h
_journal_volume 27
_journal_year 2025
_chemical_formula_sum 'C60 H68 Ag2 B4 F12 N24 O4 P2'
_chemical_formula_weight 1738.30
_space_group_crystal_system triclinic
_space_group_IT_number 2
_space_group_name_Hall '-P 1'
_space_group_name_H-M_alt 'P -1'
_atom_sites_solution_hydrogens geom
_audit_creation_method SHELXL-2014/7
_audit_update_record
;
2024-12-11 deposited with the CCDC.	2025-03-20 downloaded from the CCDC.
;
_cell_angle_alpha 77.995(6)
_cell_angle_beta 89.089(6)
_cell_angle_gamma 85.412(6)
_cell_formula_units_Z 1
_cell_length_a 4.8187(10)
_cell_length_b 18.098(4)
_cell_length_c 20.308(4)
_cell_measurement_reflns_used 4040
_cell_measurement_temperature 100
_cell_measurement_theta_max 22.65
_cell_measurement_theta_min 2.32
_cell_volume 1726.8(6)
_computing_structure_refinement 'SHELXL-2014/7 (Sheldrick, 2014)'
_diffrn_ambient_temperature 100
_diffrn_measured_fraction_theta_full 0.999
_diffrn_measured_fraction_theta_max 0.994
_diffrn_measurement_device 'four-circle diffractometer'
_diffrn_measurement_device_type 'Bruker KAPPA APEX II CCD'
_diffrn_measurement_method '\w- and \f-scans'
_diffrn_radiation_monochromator graphite
_diffrn_radiation_type MoK\a
_diffrn_radiation_wavelength 0.71073
_diffrn_reflns_av_R_equivalents 0.0987
_diffrn_reflns_av_unetI/netI 0.1079
_diffrn_reflns_Laue_measured_fraction_full 0.999
_diffrn_reflns_Laue_measured_fraction_max 0.994
_diffrn_reflns_limit_h_max 6
_diffrn_reflns_limit_h_min -6
_diffrn_reflns_limit_k_max 23
_diffrn_reflns_limit_k_min -23
_diffrn_reflns_limit_l_max 26
_diffrn_reflns_limit_l_min -26
_diffrn_reflns_number 30152
_diffrn_reflns_point_group_measured_fraction_full 0.999
_diffrn_reflns_point_group_measured_fraction_max 0.994
_diffrn_reflns_theta_full 25.242
_diffrn_reflns_theta_max 27.994
_diffrn_reflns_theta_min 2.308
_exptl_absorpt_coefficient_mu 0.713
_exptl_absorpt_correction_T_max 0.746
_exptl_absorpt_correction_T_min 0.592
_exptl_absorpt_correction_type multi-scan
_exptl_absorpt_process_details SADABS
_exptl_crystal_colour red
_exptl_crystal_density_diffrn 1.672
_exptl_crystal_description plate
_exptl_crystal_F_000 880
_exptl_crystal_size_max 0.20
_exptl_crystal_size_mid 0.13
_exptl_crystal_size_min 0.05
_refine_diff_density_max 0.830
_refine_diff_density_min -1.375
_refine_diff_density_rms 0.115
_refine_ls_extinction_method none
_refine_ls_goodness_of_fit_ref 0.994
_refine_ls_hydrogen_treatment constr
_refine_ls_matrix_type full
_refine_ls_number_parameters 495
_refine_ls_number_reflns 8302
_refine_ls_number_restraints 0
_refine_ls_restrained_S_all 0.994
_refine_ls_R_factor_all 0.1026
_refine_ls_R_factor_gt 0.0513
_refine_ls_shift/su_max 0.000
_refine_ls_shift/su_mean 0.000
_refine_ls_structure_factor_coef Fsqd
_refine_ls_weighting_details 'w=1/[\s^2^(Fo^2^)+(0.0451P)^2^] where P=(Fo^2^+2Fc^2^)/3'
_refine_ls_weighting_scheme calc
_refine_ls_wR_factor_gt 0.0982
_refine_ls_wR_factor_ref 0.1139
_reflns_Friedel_coverage 0.000
_reflns_number_gt 5316
_reflns_number_total 8302
_reflns_threshold_expression 'I > 2\s(I)'
_cod_data_source_file d5ce00197h2.cif
_cod_data_source_block 5
_cod_depositor_comments 'Adding full bibliography for 7250141--7250151.cif.'
_cod_original_cell_volume 1726.7(6)
_cod_database_code 7250144
_shelx_shelxl_version_number 2014/7
_shelx_space_group_comment
;
The symmetry employed for this shelxl refinement is uniquely defined
by the following loop, which should always be used as a source of
symmetry information in preference to the above space-group names.
They are only intended as comments.
;
_shelx_estimated_absorpt_t_min 0.870
_shelx_estimated_absorpt_t_max 0.965

loop_
_space_group_symop_operation_xyz
'x, y, z'
'-x, -y, -z'

loop_
_atom_site_label
_atom_site_type_symbol
_atom_site_fract_x
_atom_site_fract_y
_atom_site_fract_z
_atom_site_U_iso_or_equiv
_atom_site_adp_type
_atom_site_occupancy
_atom_site_site_symmetry_order
_atom_site_calc_flag
_atom_site_refinement_flags_posn
_atom_site_refinement_flags_adp
_atom_site_refinement_flags_occupancy
_atom_site_disorder_assembly
_atom_site_disorder_group
Ag1 Ag 0.72773(7) 0.93082(2) 0.45075(2) 0.02159(10) Uani 1 1 d . . . . .
P1 P 0.5212(2) 0.76486(6) 0.54780(6) 0.0228(3) Uani 1 1 d . . . . .
F1 F 0.1350(5) 0.79098(14) 0.91518(12) 0.0292(6) Uani 1 1 d . . . . .
F2 F 0.5438(5) 0.76567(13) 0.97111(11) 0.0241(5) Uani 1 1 d . . . . .
F3 F 0.8647(5) 0.48626(11) 0.20842(11) 0.0213(5) Uani 1 1 d . . . . .
F4 F 0.4470(5) 0.55383(12) 0.19207(11) 0.0217(5) Uani 1 1 d . . . . .
F5 F 0.8397(5) 0.74518(17) 0.54202(14) 0.0418(7) Uani 1 1 d . . . . .
F6 F 0.4224(5) 0.68717(14) 0.54116(14) 0.0394(7) Uani 1 1 d . . . . .
O1 O 0.4619(6) 0.77863(16) 0.61478(14) 0.0265(7) Uani 1 1 d . . . . .
O2 O 0.4302(7) 0.82102(19) 0.48717(15) 0.0380(9) Uani 1 1 d . . . . .
N1 N 0.7917(7) 0.93458(17) 0.56008(16) 0.0186(7) Uani 1 1 d . . . . .
N10 N 1.0269(7) 0.77521(17) 0.32520(16) 0.0171(7) Uani 1 1 d . . . . .
N11 N 0.8613(7) 0.62270(17) 0.17702(16) 0.0169(7) Uani 1 1 d . . . . .
N12 N 0.7116(7) 0.55950(18) 0.29103(17) 0.0185(7) Uani 1 1 d . . . . .
C1 C 0.9632(8) 0.8925(2) 0.6059(2) 0.0189(9) Uani 1 1 d . . . . .
H1 H 1.1295 0.8646 0.5967 0.023 Uiso 1 1 calc R U . . .
N2 N 0.5852(7) 0.96384(18) 0.59608(17) 0.0200(8) Uani 1 1 d . . . . .
N3 N 0.6260(7) 0.94145(18) 0.66048(17) 0.0193(7) Uani 1 1 d . . . . .
N4 N 0.8635(7) 0.89592(17) 0.66736(16) 0.0162(7) Uani 1 1 d . . . . .
N5 N 0.5311(7) 0.74338(18) 0.85772(17) 0.0197(7) Uani 1 1 d . . . . .
N6 N 0.4990(7) 0.87401(18) 0.87844(17) 0.0228(8) Uani 1 1 d . . . . .
N7 N 0.8668(7) 0.86753(18) 0.37037(16) 0.0190(7) Uani 1 1 d . . . . .
N8 N 0.6909(7) 0.86062(18) 0.32050(17) 0.0216(8) Uani 1 1 d . . . . .
N9 N 0.7869(7) 0.80520(18) 0.29218(17) 0.0212(8) Uani 1 1 d . . . . .
C2 C 0.9962(8) 0.8634(2) 0.73294(19) 0.0185(9) Uani 1 1 d . . . . .
H2A H 1.1121 0.9011 0.7455 0.022 Uiso 1 1 calc R U . . .
H2B H 1.1209 0.8184 0.7287 0.022 Uiso 1 1 calc R U . . .
C11 C 0.6804(9) 0.8942(2) 0.8246(2) 0.0209(9) Uani 1 1 d . . . . .
C12 C 0.9853(9) 0.6934(2) 0.7182(2) 0.0253(10) Uani 1 1 d . . . . .
H12A H 0.9880 0.6420 0.7097 0.038 Uiso 1 1 calc R U . . .
H12B H 1.1739 0.7038 0.7290 0.038 Uiso 1 1 calc R U . . .
H12C H 0.9181 0.7300 0.6780 0.038 Uiso 1 1 calc R U . . .
C13 C 0.3100(10) 0.6262(2) 0.9133(2) 0.0305(11) Uani 1 1 d . . . . .
H13A H 0.1236 0.6283 0.8941 0.046 Uiso 1 1 calc R U . . .
H13B H 0.2985 0.6484 0.9535 0.046 Uiso 1 1 calc R U . . .
H13C H 0.3857 0.5733 0.9258 0.046 Uiso 1 1 calc R U . . .
C14 C 0.2401(10) 0.9336(3) 0.9642(2) 0.0391(13) Uani 1 1 d . . . . .
H14A H 0.2534 0.9795 0.9820 0.059 Uiso 1 1 calc R U . . .
H14B H 0.2948 0.8889 0.9991 0.059 Uiso 1 1 calc R U . . .
H14C H 0.0479 0.9310 0.9502 0.059 Uiso 1 1 calc R U . . .
C15 C 0.8974(10) 1.0234(2) 0.7701(2) 0.0319(11) Uani 1 1 d . . . . .
H15A H 0.8469 1.0216 0.7240 0.048 Uiso 1 1 calc R U . . .
H15B H 1.0945 1.0063 0.7779 0.048 Uiso 1 1 calc R U . . .
H15C H 0.8648 1.0755 0.7768 0.048 Uiso 1 1 calc R U . . .
C16 C 1.0717(8) 0.8149(2) 0.3718(2) 0.0188(9) Uani 1 1 d . . . . .
H16 H 1.2271 0.8065 0.4014 0.023 Uiso 1 1 calc R U . . .
C17 C 1.1976(8) 0.7114(2) 0.3063(2) 0.0198(9) Uani 1 1 d . . . . .
H17A H 1.2934 0.6805 0.3467 0.024 Uiso 1 1 calc R U . . .
H17B H 1.3417 0.7315 0.2736 0.024 Uiso 1 1 calc R U . . .
C18 C 1.0211(8) 0.6616(2) 0.2754(2) 0.0175(9) Uani 1 1 d . . . . .
C19 C 1.0136(8) 0.6702(2) 0.2062(2) 0.0187(9) Uani 1 1 d . . . . .
C20 C 1.1379(8) 0.7223(2) 0.1516(2) 0.0206(9) Uani 1 1 d . . . . .
C21 C 1.0540(9) 0.7040(2) 0.0933(2) 0.0227(9) Uani 1 1 d . . . . .
H21 H 1.0994 0.7292 0.0491 0.027 Uiso 1 1 calc R U . . .
C22 C 0.8896(9) 0.6418(2) 0.1095(2) 0.0217(9) Uani 1 1 d . . . . .
C23 C 0.5879(9) 0.5128(2) 0.3419(2) 0.0217(9) Uani 1 1 d . . . . .
C24 C 0.6672(9) 0.5294(2) 0.4029(2) 0.0230(9) Uani 1 1 d . . . . .
H24 H 0.6091 0.5046 0.4462 0.028 Uiso 1 1 calc R U . . .
C25 C 0.8432(9) 0.5875(2) 0.3902(2) 0.0212(9) Uani 1 1 d . . . . .
C26 C 0.8721(8) 0.6067(2) 0.3185(2) 0.0188(9) Uani 1 1 d . . . . .
C27 C 1.3220(9) 0.7843(2) 0.1543(2) 0.0287(10) Uani 1 1 d . . . . .
H27A H 1.3685 0.8095 0.1084 0.043 Uiso 1 1 calc R U . . .
H27B H 1.4933 0.7627 0.1787 0.043 Uiso 1 1 calc R U . . .
H27C H 1.2249 0.8211 0.1775 0.043 Uiso 1 1 calc R U . . .
C28 C 0.7693(9) 0.5997(2) 0.0626(2) 0.0270(10) Uani 1 1 d . . . . .
H28A H 0.7870 0.6279 0.0162 0.041 Uiso 1 1 calc R U . . .
H28B H 0.5722 0.5939 0.0733 0.041 Uiso 1 1 calc R U . . .
H28C H 0.8695 0.5496 0.0675 0.041 Uiso 1 1 calc R U . . .
C29 C 0.4039(9) 0.4540(2) 0.3311(2) 0.0246(10) Uani 1 1 d . . . . .
H29A H 0.2638 0.4768 0.2969 0.037 Uiso 1 1 calc R U . . .
H29B H 0.3109 0.4334 0.3734 0.037 Uiso 1 1 calc R U . . .
H29C H 0.5161 0.4132 0.3159 0.037 Uiso 1 1 calc R U . . .
C30 C 0.9674(9) 0.6198(3) 0.4440(2) 0.0267(10) Uani 1 1 d . . . . .
H30A H 1.1706 0.6107 0.4433 0.040 Uiso 1 1 calc R U . . .
H30B H 0.8965 0.5955 0.4880 0.040 Uiso 1 1 calc R U . . .
H30C H 0.9166 0.6745 0.4359 0.040 Uiso 1 1 calc R U . . .
B016 B 0.7139(10) 0.5528(2) 0.2160(2) 0.0177(10) Uani 1 1 d . . . . .
C3 C 0.7880(8) 0.8405(2) 0.78824(19) 0.0169(8) Uani 1 1 d . . . . .
C4 C 0.7146(8) 0.7657(2) 0.80453(19) 0.0173(9) Uani 1 1 d . . . . .
C5 C 0.7950(8) 0.7001(2) 0.7763(2) 0.0195(9) Uani 1 1 d . . . . .
C6 C 0.6562(9) 0.6419(2) 0.8132(2) 0.0207(9) Uani 1 1 d . . . . .
H6 H 0.6669 0.5914 0.8064 0.025 Uiso 1 1 calc R U . . .
C7 C 0.4951(9) 0.6694(2) 0.8628(2) 0.0238(10) Uani 1 1 d . . . . .
C8 C 0.4293(9) 0.9355(2) 0.9050(2) 0.0270(10) Uani 1 1 d . . . . .
C9 C 0.5620(10) 0.9964(2) 0.8685(2) 0.0302(11) Uani 1 1 d . . . . .
H9 H 0.5444 1.0464 0.8766 0.036 Uiso 1 1 calc R U . . .
C10 C 0.7243(9) 0.9730(2) 0.8183(2) 0.0250(10) Uani 1 1 d . . . . .
B01I B 0.4210(10) 0.7923(3) 0.9081(2) 0.0224(11) Uani 1 1 d . . . . .

loop_
_atom_site_aniso_label
_atom_site_aniso_U_11
_atom_site_aniso_U_22
_atom_site_aniso_U_33
_atom_site_aniso_U_23
_atom_site_aniso_U_13
_atom_site_aniso_U_12
Ag1 0.0300(2) 0.01532(15) 0.02104(18) -0.00886(12) 0.00141(13) 0.00168(12)
P1 0.0221(6) 0.0229(6) 0.0253(7) -0.0091(5) 0.0001(5) -0.0026(5)
F1 0.0198(14) 0.0367(15) 0.0322(15) -0.0106(12) 0.0039(11) -0.0009(11)
F2 0.0303(14) 0.0211(12) 0.0205(13) -0.0040(10) -0.0035(11) 0.0002(10)
F3 0.0290(14) 0.0108(11) 0.0253(14) -0.0079(10) 0.0019(11) 0.0028(9)
F4 0.0209(13) 0.0213(12) 0.0241(14) -0.0070(10) -0.0026(10) -0.0025(10)
F5 0.0208(15) 0.066(2) 0.0477(18) -0.0358(16) 0.0032(13) 0.0011(13)
F6 0.0384(17) 0.0238(14) 0.059(2) -0.0166(13) -0.0090(14) -0.0013(12)
O1 0.0273(17) 0.0251(16) 0.0270(18) -0.0076(13) 0.0007(14) 0.0044(13)
O2 0.045(2) 0.046(2) 0.0217(18) 0.0048(15) -0.0111(15) -0.0245(17)
N1 0.0246(19) 0.0149(16) 0.0181(19) -0.0080(14) 0.0014(15) 0.0008(14)
N10 0.0201(18) 0.0151(16) 0.0188(19) -0.0101(14) 0.0015(14) -0.0017(13)
N11 0.0233(19) 0.0113(15) 0.0176(19) -0.0070(13) 0.0012(14) 0.0002(13)
N12 0.0204(19) 0.0152(16) 0.0208(19) -0.0064(14) 0.0025(15) -0.0004(14)
C1 0.020(2) 0.0165(19) 0.021(2) -0.0072(17) -0.0017(18) 0.0002(16)
N2 0.027(2) 0.0154(16) 0.0181(19) -0.0056(14) 0.0031(15) 0.0003(14)
N3 0.0220(19) 0.0169(16) 0.021(2) -0.0090(14) -0.0016(15) 0.0017(14)
N4 0.0181(18) 0.0136(16) 0.0180(18) -0.0072(14) 0.0003(14) 0.0032(13)
N5 0.0207(19) 0.0173(17) 0.0206(19) -0.0025(14) 0.0009(15) -0.0020(14)
N6 0.029(2) 0.0190(17) 0.021(2) -0.0078(15) 0.0034(16) 0.0044(15)
N7 0.0253(19) 0.0163(16) 0.0169(19) -0.0070(14) 0.0019(15) -0.0030(14)
N8 0.024(2) 0.0192(17) 0.025(2) -0.0128(15) -0.0027(16) 0.0005(14)
N9 0.0209(19) 0.0212(17) 0.024(2) -0.0116(15) -0.0035(15) 0.0039(14)
C2 0.020(2) 0.0170(19) 0.020(2) -0.0090(17) -0.0068(17) 0.0030(16)
C11 0.026(2) 0.017(2) 0.018(2) -0.0019(17) -0.0037(18) -0.0001(17)
C12 0.034(3) 0.016(2) 0.027(3) -0.0089(18) -0.002(2) 0.0028(18)
C13 0.040(3) 0.024(2) 0.028(3) -0.002(2) -0.001(2) -0.014(2)
C14 0.047(3) 0.034(3) 0.037(3) -0.016(2) 0.009(3) 0.009(2)
C15 0.053(3) 0.015(2) 0.031(3) -0.0105(19) -0.002(2) -0.008(2)
C16 0.023(2) 0.0181(19) 0.016(2) -0.0053(16) -0.0044(17) -0.0034(16)
C17 0.023(2) 0.0157(19) 0.023(2) -0.0107(17) 0.0001(18) 0.0007(16)
C18 0.015(2) 0.0151(19) 0.025(2) -0.0116(17) 0.0008(17) 0.0034(15)
C19 0.021(2) 0.0116(18) 0.026(2) -0.0103(17) 0.0014(18) 0.0033(16)
C20 0.025(2) 0.0128(18) 0.026(2) -0.0090(17) 0.0019(18) -0.0004(16)
C21 0.034(3) 0.0146(19) 0.020(2) -0.0039(17) 0.0008(19) -0.0015(17)
C22 0.029(2) 0.0144(19) 0.022(2) -0.0065(17) -0.0019(19) 0.0037(17)
C23 0.024(2) 0.0159(19) 0.024(2) -0.0054(17) 0.0042(18) 0.0062(17)
C24 0.027(2) 0.019(2) 0.022(2) -0.0038(17) 0.0047(19) 0.0026(17)
C25 0.027(2) 0.0154(19) 0.022(2) -0.0087(17) 0.0006(18) 0.0062(17)
C26 0.019(2) 0.019(2) 0.019(2) -0.0082(17) 0.0015(17) 0.0039(16)
C27 0.038(3) 0.018(2) 0.032(3) -0.0089(19) 0.003(2) -0.0064(19)
C28 0.039(3) 0.024(2) 0.022(2) -0.0101(19) -0.003(2) -0.0085(19)
C29 0.029(2) 0.019(2) 0.027(3) -0.0060(18) 0.006(2) -0.0061(18)
C30 0.035(3) 0.034(2) 0.014(2) -0.0105(19) 0.0019(19) -0.003(2)
B016 0.020(3) 0.013(2) 0.020(3) -0.0043(18) 0.001(2) 0.0008(18)
C3 0.022(2) 0.0154(19) 0.015(2) -0.0053(16) -0.0014(17) -0.0009(16)
C4 0.021(2) 0.0173(19) 0.014(2) -0.0038(16) -0.0027(17) 0.0007(16)
C5 0.020(2) 0.0166(19) 0.021(2) -0.0038(17) -0.0035(17) 0.0017(16)
C6 0.029(2) 0.0156(19) 0.018(2) -0.0055(17) -0.0031(18) -0.0029(17)
C7 0.027(2) 0.021(2) 0.022(2) -0.0006(18) -0.0030(19) -0.0048(18)
C8 0.035(3) 0.025(2) 0.022(2) -0.0093(19) 0.001(2) 0.0047(19)
C9 0.046(3) 0.017(2) 0.032(3) -0.0149(19) -0.003(2) 0.003(2)
C10 0.037(3) 0.017(2) 0.023(2) -0.0066(18) -0.001(2) -0.0008(18)
B01I 0.026(3) 0.022(2) 0.021(3) -0.007(2) 0.000(2) -0.004(2)

loop_
_atom_type_symbol
_atom_type_description
_atom_type_scat_dispersion_real
_atom_type_scat_dispersion_imag
_atom_type_scat_source
C C 0.0033 0.0016 'International Tables Vol C Tables 4.2.6.8 and 6.1.1.4'
H H 0.0000 0.0000 'International Tables Vol C Tables 4.2.6.8 and 6.1.1.4'
B B 0.0013 0.0007 'International Tables Vol C Tables 4.2.6.8 and 6.1.1.4'
F F 0.0171 0.0103 'International Tables Vol C Tables 4.2.6.8 and 6.1.1.4'
N N 0.0061 0.0033 'International Tables Vol C Tables 4.2.6.8 and 6.1.1.4'
O O 0.0106 0.0060 'International Tables Vol C Tables 4.2.6.8 and 6.1.1.4'
P P 0.1023 0.0942 'International Tables Vol C Tables 4.2.6.8 and 6.1.1.4'
Ag Ag -0.8971 1.1015 'International Tables Vol C Tables 4.2.6.8 and 6.1.1.4'

loop_
_geom_angle_atom_site_label_1
_geom_angle_atom_site_label_2
_geom_angle_atom_site_label_3
_geom_angle
_geom_angle_site_symmetry_1
_geom_angle_site_symmetry_3
_geom_angle_publ_flag
N7 Ag1 N1 142.97(12) . . ?
N7 Ag1 N2 109.63(12) . 2_676 ?
N1 Ag1 N2 107.31(11) . 2_676 ?
N7 Ag1 O2 83.14(12) . . ?
N1 Ag1 O2 89.46(11) . . ?
N2 Ag1 O2 105.66(12) 2_676 . ?
O1 P1 O2 121.22(19) . . ?
O1 P1 F6 110.50(18) . . ?
O2 P1 F6 107.88(17) . . ?
O1 P1 F5 108.60(17) . . ?
O2 P1 F5 108.21(19) . . ?
F6 P1 F5 97.88(15) . . ?
P1 O2 Ag1 116.56(17) . . ?
C1 N1 N2 105.0(3) . . ?
C1 N1 Ag1 130.5(3) . . ?
N2 N1 Ag1 120.9(2) . . ?
C16 N10 N9 108.1(3) . . ?
C16 N10 C17 130.0(3) . . ?
N9 N10 C17 121.9(3) . . ?
C22 N11 C19 108.6(3) . . ?
C22 N11 B016 125.3(3) . . ?
C19 N11 B016 125.7(3) . . ?
C23 N12 C26 108.6(3) . . ?
C23 N12 B016 125.3(3) . . ?
C26 N12 B016 125.3(3) . . ?
N1 C1 N4 108.8(3) . . ?
N3 N2 N1 111.6(3) . . ?
N3 N2 Ag1 122.7(2) . 2_676 ?
N1 N2 Ag1 123.4(2) . 2_676 ?
N2 N3 N4 105.9(3) . . ?
C1 N4 N3 108.7(3) . . ?
C1 N4 C2 127.8(3) . . ?
N3 N4 C2 123.2(3) . . ?
C7 N5 C4 108.3(3) . . ?
C7 N5 B01I 125.6(4) . . ?
C4 N5 B01I 125.6(3) . . ?
C8 N6 C11 108.7(3) . . ?
C8 N6 B01I 125.7(4) . . ?
C11 N6 B01I 125.1(3) . . ?
C16 N7 N8 106.6(3) . . ?
C16 N7 Ag1 129.0(3) . . ?
N8 N7 Ag1 121.4(2) . . ?
N9 N8 N7 109.9(3) . . ?
N8 N9 N10 106.3(3) . . ?
N4 C2 C3 112.8(3) . . ?
N6 C11 C3 120.7(4) . . ?
N6 C11 C10 107.8(4) . . ?
C3 C11 C10 131.6(4) . . ?
N7 C16 N10 109.1(4) . . ?
N10 C17 C18 111.5(3) . . ?
C19 C18 C26 121.9(4) . . ?
C19 C18 C17 119.3(4) . . ?
C26 C18 C17 118.8(3) . . ?
C18 C19 N11 120.0(4) . . ?
C18 C19 C20 132.8(4) . . ?
N11 C19 C20 107.2(3) . . ?
C21 C20 C19 106.1(4) . . ?
C21 C20 C27 124.2(4) . . ?
C19 C20 C27 129.7(4) . . ?
C20 C21 C22 109.0(4) . . ?
N11 C22 C21 109.0(4) . . ?
N11 C22 C28 123.1(4) . . ?
C21 C22 C28 127.8(4) . . ?
N12 C23 C24 108.4(4) . . ?
N12 C23 C29 123.3(4) . . ?
C24 C23 C29 128.2(4) . . ?
C25 C24 C23 109.4(4) . . ?
C24 C25 C26 105.7(4) . . ?
C24 C25 C30 123.9(4) . . ?
C26 C25 C30 130.4(4) . . ?
N12 C26 C18 119.6(3) . . ?
N12 C26 C25 107.8(3) . . ?
C18 C26 C25 132.6(4) . . ?
F4 B016 F3 109.5(3) . . ?
F4 B016 N12 111.1(3) . . ?
F3 B016 N12 110.3(3) . . ?
F4 B016 N11 110.5(3) . . ?
F3 B016 N11 109.7(3) . . ?
N12 B016 N11 105.7(3) . . ?
C4 C3 C11 121.0(4) . . ?
C4 C3 C2 119.9(3) . . ?
C11 C3 C2 119.1(3) . . ?
C3 C4 N5 120.1(3) . . ?
C3 C4 C5 132.2(4) . . ?
N5 C4 C5 107.7(3) . . ?
C6 C5 C4 105.8(3) . . ?
C6 C5 C12 124.8(4) . . ?
C4 C5 C12 129.3(4) . . ?
C5 C6 C7 108.9(4) . . ?
N5 C7 C6 109.2(4) . . ?
N5 C7 C13 123.6(4) . . ?
C6 C7 C13 127.2(4) . . ?
N6 C8 C9 108.7(4) . . ?
N6 C8 C14 122.9(4) . . ?
C9 C8 C14 128.4(4) . . ?
C10 C9 C8 109.6(4) . . ?
C9 C10 C11 105.2(4) . . ?
C9 C10 C15 124.1(4) . . ?
C11 C10 C15 130.7(4) . . ?
F1 B01I F2 108.6(4) . . ?
F1 B01I N5 110.8(4) . . ?
F2 B01I N5 110.8(3) . . ?
F1 B01I N6 110.2(3) . . ?
F2 B01I N6 110.3(4) . . ?
N5 B01I N6 106.3(3) . . ?

loop_
_geom_bond_atom_site_label_1
_geom_bond_atom_site_label_2
_geom_bond_distance
_geom_bond_site_symmetry_2
_geom_bond_publ_flag
Ag1 N7 2.246(3) . ?
Ag1 N1 2.262(3) . ?
Ag1 N2 2.376(3) 2_676 ?
Ag1 O2 2.522(3) . ?
P1 O1 1.453(3) . ?
P1 O2 1.472(3) . ?
P1 F6 1.552(3) . ?
P1 F5 1.556(3) . ?
F1 B01I 1.385(6) . ?
F2 B01I 1.394(5) . ?
F3 B016 1.390(5) . ?
F4 B016 1.379(5) . ?
N1 C1 1.325(5) . ?
N1 N2 1.363(4) . ?
N10 C16 1.331(5) . ?
N10 N9 1.362(4) . ?
N10 C17 1.477(4) . ?
N11 C22 1.351(5) . ?
N11 C19 1.398(5) . ?
N11 B016 1.562(5) . ?
N12 C23 1.354(5) . ?
N12 C26 1.400(5) . ?
N12 B016 1.554(6) . ?
C1 N4 1.343(5) . ?
N2 N3 1.299(4) . ?
N2 Ag1 2.376(3) 2_676 ?
N3 N4 1.347(4) . ?
N4 C2 1.473(5) . ?
N5 C7 1.346(5) . ?
N5 C4 1.399(5) . ?
N5 B01I 1.547(6) . ?
N6 C8 1.351(5) . ?
N6 C11 1.396(5) . ?
N6 B01I 1.550(6) . ?
N7 C16 1.312(5) . ?
N7 N8 1.362(4) . ?
N8 N9 1.307(4) . ?
C2 C3 1.509(6) . ?
C11 C3 1.402(5) . ?
C11 C10 1.437(6) . ?
C12 C5 1.502(6) . ?
C13 C7 1.486(6) . ?
C14 C8 1.493(6) . ?
C15 C10 1.486(6) . ?
C17 C18 1.518(5) . ?
C18 C19 1.382(5) . ?
C18 C26 1.414(6) . ?
C19 C20 1.453(6) . ?
C20 C21 1.369(6) . ?
C20 C27 1.494(6) . ?
C21 C22 1.409(6) . ?
C22 C28 1.487(5) . ?
C23 C24 1.399(6) . ?
C23 C29 1.490(6) . ?
C24 C25 1.383(6) . ?
C25 C26 1.432(6) . ?
C25 C30 1.496(6) . ?
C3 C4 1.398(5) . ?
C4 C5 1.446(5) . ?
C5 C6 1.373(6) . ?
C6 C7 1.409(6) . ?
C8 C9 1.390(6) . ?
C9 C10 1.390(6) . ?
